data_2207916
loop_
_publ_author_name
'Gainsford, Graeme J.'
'Lensink, Cornelis'
'Falshaw, Andrew'
'Mee, Simon P.H.'

_publ_section_title
;
 Non-classical hydrogen bonding involving bound diazides in an inositol
 derivative
;
_journal_coeditor_code TK6297
_journal_issue 1
_journal_name_full 'Acta Crystallographica Section E'
_journal_page_first o303
_journal_page_last o305
_journal_paper_doi 10.1107/S1600536805041486
_journal_volume 62
_journal_year 2006
_chemical_formula_iupac 'C34 H34 N6 O4 , 0.6C4 H10 O1'
_chemical_formula_moiety 'C34 H34 N6 O4 , C5.412'
_chemical_formula_sum 'C39.412 H34 N6 O4'
_chemical_formula_weight 655.53
_chemical_name_systematic
;
1D-1,2-diazido-1,2-dideoxy-3,4,5,6-tetra-O-benzyl-myo-inositol
diethyl ether 0.6-solvate
;
_space_group_IT_number 19
_symmetry_cell_setting orthorhombic
_symmetry_space_group_name_Hall 'P 2ac 2ab'
_symmetry_space_group_name_H-M 'P 21 21 21'
_atom_sites_solution_hydrogens geom
_atom_sites_solution_primary direct
_atom_sites_solution_secondary difmap
_audit_creation_method SHELXL97
_cell_angle_alpha 90
_cell_angle_beta 90
_cell_angle_gamma 90
_cell_formula_units_Z 4
_cell_length_a 9.006(3)
_cell_length_b 15.324(6)
_cell_length_c 25.424(11)
_cell_measurement_reflns_used 895
_cell_measurement_temperature 88(2)
_cell_measurement_theta_max 14.6
_cell_measurement_theta_min 2.6
_cell_volume 3509(2)
_computing_cell_refinement SMART
_computing_data_collection 'SMART (Siemens, 1996)'
_computing_data_reduction 'SAINT (Siemens, 1996)'
_computing_molecular_graphics 'ORTEP-3 for Windows (Farrugia, 1997)'
_computing_publication_material 'SHELXL97 and PLATON (Spek, 2003)'
_computing_structure_refinement 'SHELXL97 (Sheldrick, 1997)'
_computing_structure_solution 'SHELXS97 (Sheldrick, 1997)'
_diffrn_ambient_temperature 88(2)
_diffrn_detector_area_resol_mean 8.192
_diffrn_measured_fraction_theta_full 0.993
_diffrn_measured_fraction_theta_max 0.993
_diffrn_measurement_device_type 'Bruker SMART CCD area-detector'
_diffrn_measurement_method '\f and \w'
_diffrn_radiation_monochromator graphite
_diffrn_radiation_source 'fine-focus sealed tube'
_diffrn_radiation_type MoK\a
_diffrn_radiation_wavelength 0.71073
_diffrn_reflns_av_R_equivalents 0.3284
_diffrn_reflns_av_sigmaI/netI 0.4153
_diffrn_reflns_limit_h_max 11
_diffrn_reflns_limit_h_min -10
_diffrn_reflns_limit_k_max 19
_diffrn_reflns_limit_k_min -19
_diffrn_reflns_limit_l_max 28
_diffrn_reflns_limit_l_min -31
_diffrn_reflns_number 19603
_diffrn_reflns_theta_full 26.4
_diffrn_reflns_theta_max 26.4
_diffrn_reflns_theta_min 2.1
_diffrn_standards_decay_% 0
_diffrn_standards_number 0
_exptl_absorpt_coefficient_mu 0.081
_exptl_absorpt_correction_T_max 0.986
_exptl_absorpt_correction_T_min 0.597
_exptl_absorpt_correction_type multi-scan
_exptl_absorpt_process_details '(SADABS; Blessing, 1995; Sheldrick, 1996)'
_exptl_crystal_colour colourless
_exptl_crystal_density_diffrn 1.241
_exptl_crystal_density_method 'not measured'
_exptl_crystal_description needle
_exptl_crystal_F_000 1356
_exptl_crystal_size_max 0.50
_exptl_crystal_size_mid 0.22
_exptl_crystal_size_min 0.18
_refine_diff_density_max 0.16
_refine_diff_density_min -0.20
_refine_ls_extinction_method none
_refine_ls_goodness_of_fit_ref 0.77
_refine_ls_hydrogen_treatment mixed
_refine_ls_matrix_type full
_refine_ls_number_parameters 432
_refine_ls_number_reflns 4038
_refine_ls_number_restraints 0
_refine_ls_restrained_S_all 0.77
_refine_ls_R_factor_all 0.330
_refine_ls_R_factor_gt 0.053
_refine_ls_shift/su_max 0.001
_refine_ls_shift/su_mean 0.000
_refine_ls_structure_factor_coef Fsqd
_refine_ls_weighting_details 'calc w = 1/[\s^2^(Fo^2^)+(0.0367P)^2^] where P=(Fo^2^+2Fc^2^)/3'
_refine_ls_weighting_scheme calc
_refine_ls_wR_factor_gt 0.080
_refine_ls_wR_factor_ref 0.127
_reflns_number_gt 908
_reflns_number_total 4038
_reflns_threshold_expression I>2\s(I)
_cod_data_source_file tk6297.cif
_cod_data_source_block I
_cod_depositor_comments
;
The following automatic conversions were performed:
'_symmetry_cell_setting' value 'Orthorhombic' changed to 'orthorhombic'
according to '/home/saulius/struct/CIF-dictionaries/cif_core.dic'
dictionary named 'cif_core.dic' version 2.4.1 from
2010-06-29.

'_geom_bond_publ_flag' value 'Y' changed to 'y' according to
'/home/saulius/struct/CIF-dictionaries/cif_core.dic' dictionary named
'cif_core.dic' version 2.4.1 from 2010-06-29 (4 times).

Automatic conversion script
Id: cif_fix_enum 1527 2010-12-29 10:47:43Z saulius 

The following automatic conversions were performed:

'_symmetry_cell_setting' value 'Orthorhombic' changed to
'orthorhombic' according to
/home/saulius/struct/CIF-dictionaries/cif_core.dic dictionary named
'cif_core.dic' version 2.4.1 from 2010-06-29.

'_geom_bond_publ_flag'
value 'Y' changed to 'y' according to
/home/saulius/struct/CIF-dictionaries/cif_core.dic dictionary named
'cif_core.dic' version 2.4.1 from 2010-06-29 (4 times).

Automatic conversion script
Id: cif_fix_values 1715 2011-07-08 13:25:40Z adriana 
;
_cod_database_code 2207916
_cod_database_fobs_code 2207916

loop_
_symmetry_equiv_pos_as_xyz
'x, y, z'
'-x+1/2, -y, z+1/2'
'-x, y+1/2, -z+1/2'
'x+1/2, -y+1/2, -z'

loop_
_atom_site_label
_atom_site_fract_x
_atom_site_fract_y
_atom_site_fract_z
_atom_site_U_iso_or_equiv
_atom_site_adp_type
_atom_site_calc_flag
_atom_site_refinement_flags
_atom_site_occupancy
_atom_site_type_symbol
O1 0.7436(6) 0.3110(4) 0.1485(2) 0.0547(17) Uani d . 1 O
O2 0.7278(6) 0.1551(4) 0.0859(2) 0.0522(17) Uani d . 1 O
O3 0.8286(5) 0.1748(4) -0.0209(2) 0.0477(16) Uani d . 1 O
O4 0.7249(6) 0.3301(3) -0.0704(2) 0.0451(15) Uani d . 1 O
N1 0.7476(11) 0.4853(7) -0.0070(3) 0.076(3) Uani d . 1 N
N2 0.6674(12) 0.5128(6) -0.0405(4) 0.080(3) Uani d . 1 N
N3 0.5965(14) 0.5481(7) -0.0733(4) 0.105(4) Uani d . 1 N
N4 0.8966(10) 0.4188(6) 0.0776(3) 0.067(3) Uani d . 1 N
N5 0.9346(8) 0.4555(7) 0.1199(4) 0.076(3) Uani d . 1 N
N6 0.9805(10) 0.4868(7) 0.1563(4) 0.095(4) Uani d . 1 N
C1 0.6971(9) 0.3995(6) 0.0131(3) 0.045(2) Uani d . 1 C
H1 0.5874 0.3930 0.0082 0.054 Uiso calc R 1 H
C2 0.7362(10) 0.3986(6) 0.0714(3) 0.049(2) Uani d . 1 C
H2 0.6763 0.4441 0.0900 0.058 Uiso calc R 1 H
C3 0.7012(9) 0.3103(6) 0.0944(4) 0.050(3) Uani d . 1 C
H3 0.5916 0.3008 0.0922 0.060 Uiso calc R 1 H
C4 0.7785(9) 0.2368(6) 0.0649(3) 0.049(2) Uani d . 1 C
H4 0.8883 0.2417 0.0700 0.058 Uiso calc R 1 H
C5 0.7432(9) 0.2396(5) 0.0064(3) 0.044(2) Uani d . 1 C
H5 0.6351 0.2272 0.0012 0.053 Uiso calc R 1 H
C6 0.7795(9) 0.3291(6) -0.0171(3) 0.046(2) Uani d . 1 C
H6 0.8889 0.3401 -0.0163 0.056 Uiso calc R 1 H
C10 0.6367(10) 0.2744(6) 0.1831(3) 0.060(3) Uani d . 1 C
H10A 0.6218 0.2118 0.1751 0.073 Uiso calc R 1 H
H10B 0.5404 0.3049 0.1793 0.073 Uiso calc R 1 H
C11 0.6970(10) 0.2856(8) 0.2388(4) 0.057(3) Uani d . 1 C
C12 0.7496(10) 0.3635(7) 0.2570(4) 0.061(3) Uani d . 1 C
H12 0.7446 0.4136 0.2351 0.073 Uiso calc R 1 H
C13 0.8094(11) 0.3703(7) 0.3062(4) 0.072(3) Uani d . 1 C
H13 0.8445 0.4251 0.3185 0.086 Uiso calc R 1 H
C14 0.8187(11) 0.2975(8) 0.3382(4) 0.074(3) Uani d . 1 C
H14 0.8598 0.3023 0.3725 0.089 Uiso calc R 1 H
C15 0.7697(12) 0.2198(7) 0.3208(4) 0.082(3) Uani d . 1 C
H15 0.7764 0.1700 0.3430 0.098 Uiso calc R 1 H
C16 0.7088(9) 0.2114(7) 0.2702(4) 0.067(3) Uani d . 1 C
H16 0.6762 0.1562 0.2577 0.080 Uiso calc R 1 H
C20 0.8410(11) 0.1078(7) 0.1139(4) 0.096(4) Uani d . 1 C
H20A 0.8894 0.1462 0.1401 0.115 Uiso calc R 1 H
H20B 0.9177 0.0864 0.0892 0.115 Uiso calc R 1 H
C21 0.7654(16) 0.0311(8) 0.1413(5) 0.088(4) Uani d . 1 C
C22 0.8293(11) 0.0112(7) 0.1900(5) 0.090(4) Uani d . 1 C
H22 0.9091 0.0457 0.2029 0.108 Uiso calc R 1 H
C23 0.7766(14) -0.0590(7) 0.2197(5) 0.106(4) Uiso d . 1 C
H23 0.8199 -0.0742 0.2526 0.127 Uiso calc R 1 H
C24 0.6635(15) -0.1032(7) 0.1999(5) 0.107(5) Uiso d . 1 C
H24 0.6271 -0.1507 0.2201 0.129 Uiso calc R 1 H
C25 0.5942(13) -0.0871(9) 0.1531(6) 0.111(4) Uani d . 1 C
H25 0.5120 -0.1208 0.1415 0.133 Uiso calc R 1 H
C26 0.6519(14) -0.0166(9) 0.1225(6) 0.106(5) Uani d . 1 C
H26 0.6105 -0.0035 0.0890 0.127 Uiso calc R 1 H
C30 0.7428(11) 0.1059(7) -0.0402(4) 0.094(4) Uani d . 1 C
H30A 0.6617 0.1298 -0.0622 0.113 Uiso calc R 1 H
H30B 0.6969 0.0746 -0.0102 0.113 Uiso calc R 1 H
C31 0.8306(11) 0.0438(8) -0.0716(6) 0.068(4) Uani d . 1 C
C32 0.8859(13) -0.0288(10) -0.0474(5) 0.082(4) Uani d . 1 C
H32 0.8670 -0.0383 -0.0111 0.099 Uiso calc R 1 H
C33 0.9672(17) -0.0869(10) -0.0747(7) 0.109(5) Uani d . 1 C
H33 1.0062 -0.1359 -0.0563 0.131 Uiso calc R 1 H
C34 0.9964(12) -0.0800(9) -0.1260(7) 0.092(4) Uani d . 1 C
H34 1.0544 -0.1229 -0.1435 0.110 Uiso calc R 1 H
C35 0.9387(13) -0.0068(11) -0.1541(4) 0.078(3) Uani d . 1 C
H35 0.9548 -0.0002 -0.1908 0.093 Uiso calc R 1 H
C36 0.8576(13) 0.0548(8) -0.1254(6) 0.079(4) Uani d . 1 C
H36 0.8202 0.1051 -0.1428 0.094 Uiso calc R 1 H
C40 0.8304(10) 0.3439(7) -0.1094(3) 0.089(4) Uani d . 1 C
H40A 0.9110 0.3004 -0.1057 0.107 Uiso calc R 1 H
H40B 0.8743 0.4027 -0.1051 0.107 Uiso calc R 1 H
C41 0.7624(11) 0.3364(7) -0.1631(3) 0.050(3) Uani d . 1 C
C42 0.6582(11) 0.2761(6) -0.1741(4) 0.053(3) Uani d . 1 C
H42 0.6249 0.2376 -0.1473 0.064 Uiso calc R 1 H
C43 0.5992(11) 0.2697(6) -0.2243(5) 0.068(3) Uani d . 1 C
H43 0.5252 0.2272 -0.2316 0.081 Uiso calc R 1 H
C44 0.6467(12) 0.3238(8) -0.2628(4) 0.074(3) Uani d . 1 C
H44 0.6069 0.3188 -0.2973 0.089 Uiso calc R 1 H
C45 0.7535(13) 0.3865(6) -0.2520(4) 0.073(3) Uani d . 1 C
H45 0.7852 0.4255 -0.2788 0.088 Uiso calc R 1 H
C46 0.8135(11) 0.3919(6) -0.2021(4) 0.064(3) Uani d . 1 C
H46 0.8890 0.4333 -0.1946 0.076 Uiso calc R 1 H
C51 0.541(5) -0.171(4) -0.001(2) 0.205(6) Uiso d P 0.65(5) C
C52 0.387(4) -0.170(2) -0.0678(14) 0.205(6) Uiso d P 0.73(4) C
C53 0.389(4) -0.220(3) -0.036(2) 0.205(6) Uiso d P 0.63(4) C
C54 0.508(4) -0.1490(19) -0.0428(19) 0.205(6) Uiso d P 0.71(4) C
C55 0.305(4) -0.254(2) -0.0731(15) 0.205(6) Uiso d P 0.63(3) C
C56 0.657(7) -0.230(3) -0.009(2) 0.205(6) Uiso d P 0.45(3) C
C57 0.218(5) -0.285(2) -0.038(2) 0.205(6) Uiso d P 0.50(3) C
C58 0.304(7) -0.223(3) 0.0128(17) 0.205(6) Uiso d P 0.44(3) C
C59 0.438(7) -0.163(4) 0.042(3) 0.205(6) Uiso d P 0.32(3) C
C60 0.578(9) -0.102(8) 0.012(3) 0.205(6) Uiso d P 0.22(3) C
C61 0.081(13) -0.240(8) -0.101(5) 0.205(6) Uiso d P 0.132(18) C

loop_
_atom_site_aniso_label
_atom_site_aniso_U_11
_atom_site_aniso_U_22
_atom_site_aniso_U_33
_atom_site_aniso_U_12
_atom_site_aniso_U_13
_atom_site_aniso_U_23
O1 0.046(4) 0.083(5) 0.035(4) 0.002(4) 0.010(3) 0.009(4)
O2 0.036(4) 0.060(5) 0.061(4) -0.002(3) 0.001(3) 0.019(4)
O3 0.031(4) 0.057(4) 0.055(4) -0.011(4) -0.005(3) 0.000(4)
O4 0.035(4) 0.061(4) 0.040(4) 0.002(3) 0.003(3) -0.004(4)
N1 0.094(8) 0.083(8) 0.050(7) 0.011(6) -0.004(6) 0.002(6)
N2 0.097(11) 0.059(9) 0.084(11) -0.024(7) 0.039(8) -0.013(8)
N3 0.151(11) 0.084(9) 0.079(10) -0.024(7) 0.013(7) 0.002(6)
N4 0.069(7) 0.085(7) 0.046(6) 0.000(5) 0.013(5) 0.003(5)
N5 0.032(6) 0.134(11) 0.061(8) -0.002(6) 0.012(6) 0.000(8)
N6 0.064(7) 0.147(10) 0.073(8) -0.011(6) 0.012(5) -0.042(7)
C1 0.038(6) 0.037(6) 0.059(7) -0.003(5) 0.001(5) 0.008(6)
C2 0.022(6) 0.073(8) 0.051(7) 0.003(5) 0.006(5) -0.005(6)
C3 0.042(7) 0.056(7) 0.052(7) -0.007(5) 0.002(5) 0.020(6)
C4 0.029(6) 0.065(8) 0.053(7) -0.001(5) -0.007(5) 0.007(6)
C5 0.029(6) 0.054(7) 0.049(7) 0.010(5) -0.005(5) -0.009(6)
C6 0.039(6) 0.045(6) 0.055(7) -0.001(5) 0.011(5) -0.003(6)
C10 0.051(7) 0.079(8) 0.051(7) -0.001(6) 0.010(6) 0.002(6)
C11 0.053(7) 0.060(8) 0.058(8) -0.003(6) 0.006(6) 0.008(7)
C12 0.057(8) 0.074(9) 0.052(8) 0.012(7) 0.006(6) 0.008(6)
C13 0.084(9) 0.081(10) 0.050(8) 0.013(7) 0.019(7) -0.002(7)
C14 0.090(9) 0.082(9) 0.049(7) -0.024(7) -0.018(6) -0.005(8)
C15 0.110(9) 0.081(9) 0.054(8) -0.029(8) 0.008(7) 0.010(6)
C16 0.054(7) 0.093(10) 0.054(7) -0.019(6) -0.007(5) -0.019(7)
C20 0.054(8) 0.096(9) 0.138(11) 0.020(7) 0.012(7) 0.073(8)
C21 0.093(12) 0.083(11) 0.087(10) 0.057(9) 0.015(9) 0.030(8)
C22 0.085(9) 0.071(9) 0.113(10) -0.020(8) 0.034(8) -0.008(8)
C25 0.047(9) 0.120(11) 0.165(15) -0.003(8) 0.033(9) -0.009(10)
C26 0.048(10) 0.108(12) 0.162(15) 0.009(8) 0.017(9) -0.031(11)
C30 0.068(9) 0.072(8) 0.141(11) -0.006(8) 0.030(8) -0.019(8)
C31 0.048(8) 0.042(9) 0.114(13) -0.016(7) -0.017(8) 0.003(9)
C32 0.075(10) 0.081(11) 0.091(11) -0.032(8) 0.009(8) -0.026(11)
C33 0.145(14) 0.088(12) 0.094(13) -0.029(11) -0.026(11) 0.029(11)
C34 0.086(10) 0.068(11) 0.121(14) -0.014(8) -0.012(10) -0.024(10)
C35 0.066(9) 0.111(12) 0.057(9) -0.020(8) -0.003(7) 0.002(10)
C36 0.057(9) 0.092(11) 0.087(11) -0.012(8) -0.023(7) 0.004(10)
C40 0.058(8) 0.169(11) 0.039(7) -0.013(8) -0.001(6) 0.012(7)
C41 0.039(7) 0.075(8) 0.038(6) 0.003(6) 0.013(5) -0.001(6)
C42 0.042(7) 0.065(8) 0.053(8) 0.010(6) 0.000(5) 0.031(6)
C43 0.075(8) 0.042(8) 0.086(9) -0.015(6) 0.021(7) -0.006(7)
C44 0.086(9) 0.087(10) 0.049(8) -0.006(8) -0.011(6) -0.021(8)
C45 0.103(10) 0.067(8) 0.050(8) -0.004(8) 0.003(7) 0.013(6)
C46 0.070(8) 0.067(8) 0.053(8) -0.013(6) 0.002(6) -0.015(6)

loop_
_atom_type_symbol
_atom_type_description
_atom_type_scat_dispersion_real
_atom_type_scat_dispersion_imag
_atom_type_scat_source
C C 0.0033 0.0000 'International Tables Vol C Tables 4.2.6.8 and 6.1.1.4'
H H 0.0000 0.0000 'International Tables Vol C Tables 4.2.6.8 and 6.1.1.4'
N N 0.0061 0.0000 'International Tables Vol C Tables 4.2.6.8 and 6.1.1.4'
O O 0.0106 0.0000 'International Tables Vol C Tables 4.2.6.8 and 6.1.1.4'

loop_
_geom_angle_atom_site_label_1
_geom_angle_atom_site_label_2
_geom_angle_atom_site_label_3
_geom_angle
_geom_angle_publ_flag
C10 O1 C3 114.4(6) y
C4 O2 C20 113.5(7) ?
C30 O3 C5 113.3(7) ?
C40 O4 C6 116.1(6) ?
N2 N1 C1 111.9(10) y
N3 N2 N1 172.9(13) y
N5 N4 C2 116.6(8) ?
N6 N5 N4 174.1(11) ?
N1 C1 C6 107.7(7) ?
N1 C1 C2 105.8(8) y
C6 C1 C2 111.9(7) ?
N1 C1 H1 110.4 ?
C6 C1 H1 110.4 ?
C2 C1 H1 110.4 ?
N4 C2 C3 110.4(7) ?
N4 C2 C1 109.1(7) ?
C3 C2 C1 109.7(8) ?
N4 C2 H2 109.2 ?
C3 C2 H2 109.2 ?
C1 C2 H2 109.2 ?
O1 C3 C2 108.2(7) ?
O1 C3 C4 111.0(7) ?
C2 C3 C4 112.2(7) ?
O1 C3 H3 108.5 ?
C2 C3 H3 108.5 ?
C4 C3 H3 108.5 ?
O2 C4 C5 108.8(7) ?
O2 C4 C3 108.5(7) ?
C5 C4 C3 111.4(8) ?
O2 C4 H4 109.4 ?
C5 C4 H4 109.4 ?
C3 C4 H4 109.4 ?
O3 C5 C4 110.0(7) ?
O3 C5 C6 108.4(7) ?
C4 C5 C6 111.2(7) ?
O3 C5 H5 109.1 ?
C4 C5 H5 109.1 ?
C6 C5 H5 109.1 ?
O4 C6 C1 107.6(7) ?
O4 C6 C5 107.6(7) ?
C1 C6 C5 109.5(7) ?
O4 C6 H6 110.7 ?
C1 C6 H6 110.7 ?
C5 C6 H6 110.7 ?
O1 C10 C11 106.8(7) ?
O1 C10 H10A 110.4 ?
C11 C10 H10A 110.4 ?
O1 C10 H10B 110.4 ?
C11 C10 H10B 110.4 ?
H10A C10 H10B 108.6 ?
C12 C11 C16 119.5(9) ?
C12 C11 C10 122.4(10) ?
C16 C11 C10 117.8(10) ?
C11 C12 C13 120.9(10) ?
C11 C12 H12 119.5 ?
C13 C12 H12 119.5 ?
C12 C13 C14 120.0(10) ?
C12 C13 H13 120.0 ?
C14 C13 H13 120.0 ?
C15 C14 C13 120.1(10) ?
C15 C14 H14 120.0 ?
C13 C14 H14 120.0 ?
C14 C15 C16 120.7(10) ?
C14 C15 H15 119.6 ?
C16 C15 H15 119.6 ?
C11 C16 C15 118.7(9) ?
C11 C16 H16 120.7 ?
C15 C16 H16 120.7 ?
O2 C20 C21 107.3(9) ?
O2 C20 H20A 110.2 ?
C21 C20 H20A 110.2 ?
O2 C20 H20B 110.2 ?
C21 C20 H20B 110.2 ?
H20A C20 H20B 108.5 ?
C26 C21 C22 120.8(13) ?
C26 C21 C20 126.4(14) ?
C22 C21 C20 112.8(14) ?
C21 C22 C23 120.4(12) ?
C21 C22 H22 119.8 ?
C23 C22 H22 119.8 ?
C24 C23 C22 116.7(12) ?
C24 C23 H23 121.7 ?
C22 C23 H23 121.7 ?
C23 C24 C25 126.2(13) ?
C23 C24 H24 116.9 ?
C25 C24 H24 116.9 ?
C24 C25 C26 116.4(13) ?
C24 C25 H25 121.8 ?
C26 C25 H25 121.8 ?
C21 C26 C25 119.5(14) ?
C21 C26 H26 120.3 ?
C25 C26 H26 120.3 ?
O3 C30 C31 112.5(8) ?
O3 C30 H30A 109.1 ?
C31 C30 H30A 109.1 ?
O3 C30 H30B 109.1 ?
C31 C30 H30B 109.1 ?
H30A C30 H30B 107.8 ?
C32 C31 C36 118.3(12) ?
C32 C31 C30 118.6(15) ?
C36 C31 C30 123.0(14) ?
C33 C32 C31 120.4(14) ?
C33 C32 H32 119.8 ?
C31 C32 H32 119.8 ?
C34 C33 C32 123.9(16) ?
C34 C33 H33 118.1 ?
C32 C33 H33 118.1 ?
C33 C34 C35 118.7(14) ?
C33 C34 H34 120.7 ?
C35 C34 H34 120.7 ?
C36 C35 C34 117.4(11) ?
C36 C35 H35 121.3 ?
C34 C35 H35 121.3 ?
C35 C36 C31 121.2(12) ?
C35 C36 H36 119.4 ?
C31 C36 H36 119.4 ?
O4 C40 C41 111.0(7) ?
O4 C40 H40A 109.4 ?
C41 C40 H40A 109.4 ?
O4 C40 H40B 109.4 ?
C41 C40 H40B 109.4 ?
H40A C40 H40B 108.0 ?
C42 C41 C46 120.2(9) ?
C42 C41 C40 121.8(10) ?
C46 C41 C40 118.0(10) ?
C41 C42 C43 120.5(9) ?
C41 C42 H42 119.8 ?
C43 C42 H42 119.8 ?
C44 C43 C42 120.2(9) ?
C44 C43 H43 119.9 ?
C42 C43 H43 119.9 ?
C43 C44 C45 120.0(9) ?
C43 C44 H44 120.0 ?
C45 C44 H44 120.0 ?
C46 C45 C44 119.7(9) ?
C46 C45 H45 120.2 ?
C44 C45 H45 120.2 ?
C45 C46 C41 119.4(9) ?
C45 C46 H46 120.3 ?
C41 C46 H46 120.3 ?

loop_
_geom_bond_atom_site_label_1
_geom_bond_atom_site_label_2
_geom_bond_site_symmetry_2
_geom_bond_distance
_geom_bond_publ_flag
O1 C10 . 1.418(8) ?
O1 C3 . 1.429(8) y
O2 C4 . 1.435(8) ?
O2 C20 . 1.440(9) ?
O3 C30 . 1.397(9) ?
O3 C5 . 1.435(8) ?
O4 C40 . 1.389(8) ?
O4 C6 . 1.442(8) ?
N1 N2 . 1.194(11) y
N1 C1 . 1.482(10) y
N2 N3 . 1.180(11) y
N4 N5 . 1.261(10) ?
N4 C2 . 1.486(10) ?
N5 N6 . 1.122(10) ?
C1 C6 . 1.518(9) ?
C1 C2 . 1.522(9) ?
C1 H1 . 1.0000 ?
C2 C3 . 1.507(10) ?
C2 H2 . 1.0000 ?
C3 C4 . 1.522(10) ?
C3 H3 . 1.0000 ?
C4 C5 . 1.520(9) ?
C4 H4 . 1.0000 ?
C5 C6 . 1.532(9) ?
C5 H5 . 1.0000 ?
C6 H6 . 1.0000 ?
C10 C11 . 1.526(11) ?
C10 H10A . 0.9900 ?
C10 H10B . 0.9900 ?
C11 C12 . 1.364(10) ?
C11 C16 . 1.394(10) ?
C12 C13 . 1.367(11) ?
C12 H12 . 0.9500 ?
C13 C14 . 1.383(10) ?
C13 H13 . 0.9500 ?
C14 C15 . 1.344(10) ?
C14 H14 . 0.9500 ?
C15 C16 . 1.404(10) ?
C15 H15 . 0.9500 ?
C16 H16 . 0.9500 ?
C20 C21 . 1.528(13) ?
C20 H20A . 0.9900 ?
C20 H20B . 0.9900 ?
C21 C26 . 1.344(14) ?
C21 C22 . 1.397(13) ?
C22 C23 . 1.399(12) ?
C22 H22 . 0.9500 ?
C23 C24 . 1.323(13) ?
C23 H23 . 0.9500 ?
C24 C25 . 1.367(14) ?
C24 H24 . 0.9500 ?
C25 C26 . 1.430(14) ?
C25 H25 . 0.9500 ?
C26 H26 . 0.9500 ?
C30 C31 . 1.474(13) ?
C30 H30A . 0.9900 ?
C30 H30B . 0.9900 ?
C31 C32 . 1.365(13) ?
C31 C36 . 1.400(12) ?
C32 C33 . 1.345(14) ?
C32 H32 . 0.9500 ?
C33 C34 . 1.335(13) ?
C33 H33 . 0.9500 ?
C34 C35 . 1.427(12) ?
C34 H34 . 0.9500 ?
C35 C36 . 1.399(13) ?
C35 H35 . 0.9500 ?
C36 H36 . 0.9500 ?
C40 C41 . 1.500(10) ?
C40 H40A . 0.9900 ?
C40 H40B . 0.9900 ?
C41 C42 . 1.347(11) ?
C41 C46 . 1.386(10) ?
C42 C43 . 1.385(11) ?
C42 H42 . 0.9500 ?
C43 C44 . 1.353(11) ?
C43 H43 . 0.9500 ?
C44 C45 . 1.387(11) ?
C44 H44 . 0.9500 ?
C45 C46 . 1.381(11) ?
C45 H45 . 0.9500 ?
C46 H46 . 0.9500 ?
C51 C56 . 1.40(6) ?
C51 C59 . 1.44(6) ?
C52 C54 . 1.31(4) ?
C52 C55 . 1.49(5) ?
C53 C55 . 1.31(4) ?
C53 C58 . 1.47(5) ?
C53 C54 . 1.54(5) ?
C54 C60 . 1.69(11) ?
C55 C57 . 1.27(5) ?
C56 C57 4_545 1.35(5) ?
C56 C58 4_545 1.50(6) ?
C57 C56 4_445 1.35(5) ?
C58 C56 4_445 1.50(6) ?

loop_
_geom_hbond_atom_site_label_D
_geom_hbond_atom_site_label_H
_geom_hbond_atom_site_label_A
_geom_hbond_site_symmetry_A
_geom_hbond_distance_DH
_geom_hbond_distance_HA
_geom_hbond_distance_DA
_geom_hbond_angle_DHA
C2 H2 Cg1 4_455 1.0 2.64 3.510(10) 146
C43 H43 Cg2 4_455 0.95 2.82 3.597(11) 140
C1 H1 O3 4_455 1.00 2.57 3.514(10) 157
C30 H30A N4 4_455 0.99 2.53 3.282(13) 132
C14 H14 N3 2_665 0.95 2.70 3.353(16) 126
C20 H20B N3 4_555 0.99 2.65 3.474(16) 141

loop_
_geom_torsion_atom_site_label_1
_geom_torsion_atom_site_label_2
_geom_torsion_atom_site_label_3
_geom_torsion_atom_site_label_4
_geom_torsion
N2 N1 C1 C6 94.6(10)
N2 N1 C1 C2 -145.5(9)
N5 N4 C2 C3 -88.0(10)
N5 N4 C2 C1 151.4(8)
N1 C1 C2 N4 -53.9(9)
C6 C1 C2 N4 63.2(9)
N1 C1 C2 C3 -175.0(7)
C6 C1 C2 C3 -57.9(9)
C10 O1 C3 C2 134.6(7)
C10 O1 C3 C4 -101.9(8)
N4 C2 C3 O1 58.0(9)
C1 C2 C3 O1 178.2(6)
N4 C2 C3 C4 -64.8(10)
C1 C2 C3 C4 55.5(9)
C20 O2 C4 C5 126.6(8)
C20 O2 C4 C3 -112.0(8)
O1 C3 C4 O2 64.5(8)
C2 C3 C4 O2 -174.4(7)
O1 C3 C4 C5 -175.8(7)
C2 C3 C4 C5 -54.7(10)
C30 O3 C5 C4 110.5(8)
C30 O3 C5 C6 -127.7(8)
O2 C4 C5 O3 -66.0(8)
C3 C4 C5 O3 174.5(7)
O2 C4 C5 C6 173.9(7)
C3 C4 C5 C6 54.4(9)
C40 O4 C6 C1 122.1(8)
C40 O4 C6 C5 -119.9(8)
N1 C1 C6 O4 -69.3(8)
C2 C1 C6 O4 174.8(7)
N1 C1 C6 C5 174.0(7)
C2 C1 C6 C5 58.1(9)
O3 C5 C6 O4 66.5(8)
C4 C5 C6 O4 -172.5(6)
O3 C5 C6 C1 -176.9(7)
C4 C5 C6 C1 -55.8(9)
C3 O1 C10 C11 -176.8(7)
O1 C10 C11 C12 49.4(11)
O1 C10 C11 C16 -125.5(8)
C16 C11 C12 C13 -2.1(14)
C10 C11 C12 C13 -176.9(8)
C11 C12 C13 C14 0.7(14)
C12 C13 C14 C15 0.3(15)
C13 C14 C15 C16 0.1(16)
C12 C11 C16 C15 2.4(13)
C10 C11 C16 C15 177.4(8)
C14 C15 C16 C11 -1.4(14)
C4 O2 C20 C21 170.8(8)
O2 C20 C21 C26 36.3(15)
O2 C20 C21 C22 -145.3(9)
C26 C21 C22 C23 0.4(17)
C20 C21 C22 C23 -178.1(9)
C21 C22 C23 C24 -1.3(15)
C22 C23 C24 C25 0.4(17)
C23 C24 C25 C26 1.3(18)
C22 C21 C26 C25 1.4(18)
C20 C21 C26 C25 179.6(9)
C24 C25 C26 C21 -2.1(17)
C5 O3 C30 C31 175.5(9)
O3 C30 C31 C32 95.1(11)
O3 C30 C31 C36 -86.1(12)
C36 C31 C32 C33 1.5(15)
C30 C31 C32 C33 -179.7(10)
C31 C32 C33 C34 -1.7(19)
C32 C33 C34 C35 0.0(19)
C33 C34 C35 C36 1.7(16)
C34 C35 C36 C31 -1.8(16)
C32 C31 C36 C35 0.3(15)
C30 C31 C36 C35 -178.5(10)
C6 O4 C40 C41 175.5(7)
O4 C40 C41 C42 -38.5(13)
O4 C40 C41 C46 143.5(9)
C46 C41 C42 C43 -1.0(13)
C40 C41 C42 C43 -178.9(9)
C41 C42 C43 C44 0.5(14)
C42 C43 C44 C45 -0.7(15)
C43 C44 C45 C46 1.6(15)
C44 C45 C46 C41 -2.1(14)
C42 C41 C46 C45 1.8(14)
C40 C41 C46 C45 179.8(9)
